data_2210254
loop_
_publ_author_name
'Westmoreland, Ian'
'Arnold, John'

_publ_section_title Bis[<i>N</i>,<i>N</i>'-bis(trimethylsilyl)ferrocene-1,1'-diaminato]uranium(IV)
_journal_coeditor_code HB2121
_journal_issue 9
_journal_name_full 'Acta Crystallographica Section E'
_journal_page_first m2303
_journal_page_last m2304
_journal_paper_doi 10.1107/S1600536806033198
_journal_volume 62
_journal_year 2006
_chemical_formula_iupac '[Fe2 U1 (C8 H13 N1 Si1)4]'
_chemical_formula_moiety 'C32 H52 Fe2 N4 Si4 U'
_chemical_formula_sum 'C32 H52 Fe2 N4 Si4 U'
_chemical_formula_weight 954.86
_chemical_name_systematic
;
Bis[N,N'-bis(trimethylsilyl)ferrocene-1,1'-diaminato]uranium(IV)
;
_space_group_IT_number 15
_symmetry_cell_setting monoclinic
_symmetry_space_group_name_Hall '-C 2yc'
_symmetry_space_group_name_H-M 'C 1 2/c 1'
_cell_angle_alpha 90
_cell_angle_beta 115.8070(10)
_cell_angle_gamma 90
_cell_formula_units_Z 4
_cell_length_a 18.9870(10)
_cell_length_b 11.5384(7)
_cell_length_c 19.4680(10)
_cell_measurement_reflns_used 5958
_cell_measurement_temperature 148.2
_cell_measurement_theta_max 24.7
_cell_measurement_theta_min 3.5
_cell_volume 3839.7(4)
_computing_cell_refinement 'SAINT (Bruker, 2002)'
_computing_data_collection 'SMART (Bruker, 1999)'
_computing_data_reduction SAINT
_computing_molecular_graphics 'ORTEP-3 (Farrugia, 1997)'
_computing_publication_material TEXSAN
_computing_structure_refinement 'TEXSAN (Molecular Structure Corporation & Rigaku, 1998)'
_computing_structure_solution 'SIR97 (Altomare <i>et al.</i>,  1999)'
_diffrn_measured_fraction_theta_full 0.9875
_diffrn_measured_fraction_theta_max 0.9875
_diffrn_measurement_device_type 'Bruker SMART 1000 CCD'
_diffrn_measurement_method \w
_diffrn_radiation_type 'Mo K\a'
_diffrn_radiation_wavelength 0.7107
_diffrn_reflns_av_R_equivalents 0.018
_diffrn_reflns_limit_h_max 22
_diffrn_reflns_limit_h_min 0
_diffrn_reflns_limit_k_max 13
_diffrn_reflns_limit_k_min 0
_diffrn_reflns_limit_l_max 20
_diffrn_reflns_limit_l_min -22
_diffrn_reflns_number 8606
_diffrn_reflns_theta_full 24.72
_diffrn_reflns_theta_max 24.72
_diffrn_standards_decay_% 0
_diffrn_standards_interval_count 0
_diffrn_standards_interval_time 0
_diffrn_standards_number 0
_exptl_absorpt_coefficient_mu 5.105
_exptl_absorpt_correction_T_max 0.360
_exptl_absorpt_correction_T_min 0.259
_exptl_absorpt_correction_type multi-scan
_exptl_absorpt_process_details '(SORTAV; Blessing, 1995)'
_exptl_crystal_colour black
_exptl_crystal_density_diffrn 1.652
_exptl_crystal_density_method 'not measured'
_exptl_crystal_description prism
_exptl_crystal_F_000 1888.00
_exptl_crystal_size_max 0.300
_exptl_crystal_size_mid 0.260
_exptl_crystal_size_min 0.200
_refine_diff_density_max 0.88
_refine_diff_density_min -0.56
_refine_ls_extinction_method none
_refine_ls_goodness_of_fit_ref 1.049
_refine_ls_hydrogen_treatment constr
_refine_ls_number_parameters 195
_refine_ls_number_reflns 2925
_refine_ls_R_factor_all 0.0195
_refine_ls_R_factor_gt 0.0166
_refine_ls_shift/su_max 0.0148
_refine_ls_structure_factor_coef F
_refine_ls_weighting_details 'w = 1/[\s^2^(Fo) + 0.00022|Fo|^2^]'
_refine_ls_weighting_scheme calc
_refine_ls_wR_factor_all 0.0232
_refine_ls_wR_factor_ref 0.0226
_reflns_number_gt 2925
_reflns_number_total 3231
_reflns_threshold_expression F^2^>3\s(F^2^)
_cod_data_source_file hb2121.cif
_cod_data_source_block II
_cod_original_cell_volume 3839.6(4)
_cod_original_sg_symbol_H-M 'C 2/c'
_cod_database_code 2210254
_cod_database_fobs_code 2210254

loop_
_symmetry_equiv_pos_as_xyz
x,y,z
-x,y,1/2-z
-x,-y,-z
x,-y,1/2+z
1/2+x,1/2+y,z
1/2-x,1/2+y,1/2-z
1/2-x,1/2-y,-z
1/2+x,1/2-y,1/2+z

loop_
_atom_site_type_symbol
_atom_site_label
_atom_site_fract_x
_atom_site_fract_y
_atom_site_fract_z
_atom_site_U_iso_or_equiv
_atom_site_adp_type
_atom_site_calc_flag
_atom_site_refinement_flags
_atom_site_occupancy
U U1 0.0000 0.228190(10) 0.2500 0.01911(5) Uani d S 1.00
Fe Fe1 -0.02676(3) 0.22125(4) 0.40929(2) 0.02340(10) Uani d . 1.00
Si Si1 -0.15427(5) -0.00620(8) 0.18693(5) 0.0311(2) Uani d . 1.00
Si Si2 0.13799(5) 0.46862(8) 0.34959(5) 0.0329(3) Uani d . 1.00
N N1 -0.09310(10) 0.1000(2) 0.24460(10) 0.0244(7) Uani d . 1.00
N N2 0.06960(10) 0.3620(2) 0.33800(10) 0.0273(7) Uani d . 1.00
C C1 -0.0988(2) 0.1219(2) 0.3131(2) 0.0225(8) Uani d . 1.00
C C2 -0.1418(2) 0.2137(3) 0.3278(2) 0.0303(9) Uani d . 1.00
C C3 -0.1362(2) 0.1990(3) 0.4021(2) 0.0390(10) Uani d . 1.00
C C4 -0.0894(2) 0.1002(3) 0.4352(2) 0.0360(10) Uani d . 1.00
C C5 -0.0653(2) 0.0534(3) 0.3818(2) 0.0281(8) Uani d . 1.00
C C6 -0.1607(2) -0.1318(3) 0.2444(2) 0.0470(10) Uani d . 1.00
C C7 -0.2549(2) 0.0518(4) 0.1305(2) 0.0550(10) Uani d . 1.00
C C8 -0.1144(2) -0.0613(3) 0.1214(2) 0.0480(10) Uani d . 1.00
C C9 0.0583(2) 0.3319(3) 0.4024(2) 0.0269(8) Uani d . 1.00
C C10 0.0937(2) 0.2370(3) 0.4529(2) 0.0317(9) Uani d . 1.00
C C11 0.0694(2) 0.2391(3) 0.5117(2) 0.0400(10) Uani d . 1.00
C C12 0.0181(2) 0.3333(3) 0.4988(2) 0.0420(10) Uani d . 1.00
C C13 0.0097(2) 0.3899(3) 0.4308(2) 0.0343(9) Uani d . 1.00
C C14 0.1292(2) 0.5930(3) 0.4059(2) 0.0520(10) Uani d . 1.00
C C15 0.2382(2) 0.4083(4) 0.4015(3) 0.0620(10) Uani d . 1.00
C C16 0.1233(2) 0.5223(3) 0.2544(2) 0.0520(10) Uani d . 1.00
H H1 -0.1693 0.2746 0.2936 0.0360 Uiso calc . 1.00
H H2 -0.1605 0.2464 0.4254 0.0459 Uiso calc . 1.00
H H3 -0.0772 0.0700 0.4841 0.0430 Uiso calc . 1.00
H H4 -0.0329 -0.0130 0.3896 0.0329 Uiso calc . 1.00
H H5 0.1280 0.1810 0.4477 0.0377 Uiso calc . 1.00
H H6 0.0852 0.1869 0.5532 0.0496 Uiso calc . 1.00
H H7 -0.0060 0.3563 0.5304 0.0491 Uiso calc . 1.00
H H8 -0.0216 0.4559 0.4089 0.0408 Uiso calc . 1.00
H H9 -0.1808 -0.1078 0.2794 0.0585 Uiso calc . 1.00
H H10 -0.1945 -0.1904 0.2118 0.0585 Uiso calc . 1.00
H H11 -0.1101 -0.1654 0.2729 0.0585 Uiso calc . 1.00
H H12 -0.2760 0.0782 0.1651 0.0672 Uiso calc . 1.00
H H13 -0.2543 0.1150 0.1001 0.0672 Uiso calc . 1.00
H H14 -0.2886 -0.0073 0.0993 0.0672 Uiso calc . 1.00
H H15 -0.1467 -0.1191 0.0894 0.0578 Uiso calc . 1.00
H H16 -0.1096 0.0014 0.0914 0.0578 Uiso calc . 1.00
H H17 -0.0628 -0.0924 0.1509 0.0578 Uiso calc . 1.00
H H18 0.1377 0.5679 0.4563 0.0676 Uiso calc . 1.00
H H19 0.1677 0.6510 0.4122 0.0676 Uiso calc . 1.00
H H20 0.0788 0.6273 0.3820 0.0676 Uiso calc . 1.00
H H21 0.2456 0.3799 0.4508 0.0757 Uiso calc . 1.00
H H22 0.2456 0.3447 0.3739 0.0757 Uiso calc . 1.00
H H23 0.2765 0.4657 0.4088 0.0757 Uiso calc . 1.00
H H24 0.1594 0.5802 0.2583 0.0620 Uiso calc . 1.00
H H25 0.1280 0.4590 0.2241 0.0620 Uiso calc . 1.00
H H26 0.0708 0.5527 0.2271 0.0620 Uiso calc . 1.00

loop_
_atom_site_aniso_label
_atom_site_aniso_U_11
_atom_site_aniso_U_22
_atom_site_aniso_U_33
_atom_site_aniso_U_12
_atom_site_aniso_U_13
_atom_site_aniso_U_23
U1 0.02115(9) 0.01745(10) 0.02263(9) 0.0000 0.01317(7) 0.0000
Fe1 0.0268(2) 0.0241(2) 0.0243(2) -0.0037(2) 0.0158(2) -0.0038(2)
Si1 0.0348(5) 0.0351(5) 0.0295(5) -0.0148(4) 0.0199(4) -0.0084(4)
Si2 0.0371(5) 0.0290(5) 0.0399(5) -0.0129(4) 0.0235(4) -0.0090(4)
N1 0.0270(10) 0.0290(10) 0.0210(10) -0.0070(10) 0.0140(10) -0.0042(10)
N2 0.0280(10) 0.0290(10) 0.0310(10) -0.0060(10) 0.0190(10) -0.0030(10)
C1 0.0190(10) 0.025(2) 0.027(2) -0.0070(10) 0.0130(10) -0.0020(10)
C2 0.023(2) 0.035(2) 0.035(2) 0.0020(10) 0.0160(10) 0.0000(10)
C3 0.032(2) 0.055(2) 0.042(2) -0.005(2) 0.027(2) -0.013(2)
C4 0.037(2) 0.049(2) 0.027(2) -0.017(2) 0.0190(10) -0.0020(10)
C5 0.030(2) 0.026(2) 0.029(2) -0.0080(10) 0.0130(10) 0.0010(10)
C6 0.061(2) 0.042(2) 0.044(2) -0.026(2) 0.030(2) -0.010(2)
C7 0.040(2) 0.074(3) 0.046(2) -0.013(2) 0.013(2) -0.006(2)
C8 0.066(3) 0.040(2) 0.053(2) -0.019(2) 0.041(2) -0.015(2)
C9 0.031(2) 0.023(2) 0.029(2) -0.0080(10) 0.0150(10) -0.0060(10)
C10 0.027(2) 0.033(2) 0.030(2) -0.0100(10) 0.0080(10) -0.0030(10)
C11 0.048(2) 0.046(2) 0.024(2) -0.021(2) 0.012(2) -0.0040(10)
C12 0.061(2) 0.044(2) 0.038(2) -0.024(2) 0.036(2) -0.021(2)
C13 0.045(2) 0.024(2) 0.046(2) -0.0060(10) 0.031(2) -0.0100(10)
C14 0.071(3) 0.038(2) 0.062(2) -0.021(2) 0.042(2) -0.019(2)
C15 0.038(2) 0.062(3) 0.084(3) -0.016(2) 0.024(2) -0.007(2)
C16 0.076(3) 0.039(2) 0.057(2) -0.023(2) 0.044(2) -0.006(2)

loop_
_atom_type_symbol
_atom_type_description
_atom_type_scat_dispersion_real
_atom_type_scat_dispersion_imag
_atom_type_scat_source
C C 0.003 0.002
;International Tables for Crystallography
(1992, Vol. C, Tables 4.2.6.8 and 6.1.1.1)
;
H H 0.000 0.000
;International Tables for Crystallography
(1992, Vol. C, Table 6.1.1.2)
;
N N 0.006 0.003
;International Tables for Crystallography
(1992, Vol. C, Tables 4.2.6.8 and 6.1.1.1)
;
Si Si 0.082 0.070
;International Tables for Crystallography
(1992, Vol. C, Tables 4.2.6.8 and 6.1.1.1)
;
Fe Fe 0.346 0.844
;International Tables for Crystallography
(1992, Vol. C, Tables 4.2.6.8 and 6.1.1.1)
;
U U -9.677 9.665
;International Tables for Crystallography
(1992, Vol. C, Tables 4.2.6.8 and 6.1.1.1)
;

loop_
_geom_angle_atom_site_label_1
_geom_angle_atom_site_label_2
_geom_angle_atom_site_label_3
_geom_angle_site_symmetry_2
_geom_angle_site_symmetry_3
_geom_angle
_geom_angle_publ_flag
N1 U1 N1 1_555 2_555 98.80(10) yes
N1 U1 N2 . . 131.81(8) yes
N1 U1 N2 1_555 2_555 102.92(9) yes
N1 U1 N2 2_555 1_555 131.81(8) yes
N1 U1 N2 2_555 2_555 102.92(7) yes
N2 U1 N2 1_555 2_555 93.70(10) yes
C1 FE1 C2 . . 40.30(10) ?
C1 FE1 C3 . . 67.90(10) ?
C1 FE1 C4 . . 68.00(10) ?
C1 FE1 C5 . . 40.40(10) ?
C1 FE1 C9 . . 119.40(10) ?
C1 FE1 C10 . . 125.70(10) ?
C1 FE1 C11 . . 151.40(10) ?
C1 FE1 C12 . . 166.50(10) ?
C1 FE1 C13 . . 136.70(10) ?
C2 FE1 C3 . . 40.30(10) ?
C2 FE1 C4 . . 68.00(10) ?
C2 FE1 C5 . . 67.90(10) ?
C2 FE1 C9 . . 124.00(10) ?
C2 FE1 C10 . . 157.90(10) ?
C2 FE1 C11 . . 161.50(10) ?
C2 FE1 C12 . . 126.30(10) ?
C2 FE1 C13 . . 110.30(10) ?
C3 FE1 C4 . . 40.70(10) ?
C3 FE1 C5 . . 68.10(10) ?
C3 FE1 C9 . . 149.20(10) ?
C3 FE1 C10 . . 161.80(10) ?
C3 FE1 C11 . . 122.00(10) ?
C3 FE1 C12 . . 100.00(10) ?
C3 FE1 C13 . . 112.20(10) ?
C4 FE1 C5 . . 40.40(10) ?
C4 FE1 C9 . . 167.90(10) ?
C4 FE1 C10 . . 128.20(10) ?
C4 FE1 C11 . . 101.40(10) ?
C4 FE1 C12 . . 107.20(10) ?
C4 FE1 C13 . . 141.60(10) ?
C5 FE1 C9 . . 138.50(10) ?
C5 FE1 C10 . . 113.10(10) ?
C5 FE1 C11 . . 114.50(10) ?
C5 FE1 C12 . . 142.20(10) ?
C5 FE1 C13 . . 177.00(10) ?
C9 FE1 C10 . . 40.00(10) ?
C9 FE1 C11 . . 67.50(10) ?
C9 FE1 C12 . . 67.80(10) ?
C9 FE1 C13 . . 40.30(10) ?
C10 FE1 C11 . . 40.00(10) ?
C10 FE1 C12 . . 67.50(10) ?
C10 FE1 C13 . . 67.60(10) ?
C11 FE1 C12 . . 40.3(2) ?
C11 FE1 C13 . . 68.00(10) ?
C12 FE1 C13 . . 40.70(10) ?
N1 SI1 C6 . . 111.30(10) ?
N1 SI1 C7 . . 110.8(2) ?
N1 SI1 C8 . . 109.30(10) ?
C6 SI1 C7 . . 108.3(2) ?
C6 SI1 C8 . . 107.4(2) ?
C7 SI1 C8 . . 109.7(2) ?
N2 SI2 C14 . . 111.70(10) ?
N2 SI2 C15 . . 109.7(2) ?
N2 SI2 C16 . . 109.20(10) ?
C14 SI2 C15 . . 107.6(2) ?
C14 SI2 C16 . . 108.6(2) ?
C15 SI2 C16 . . 110.0(2) ?
U1 N1 SI1 . . 141.40(10) ?
U1 N1 C1 . . 102.6(2) ?
SI1 N1 C1 . . 115.9(2) ?
U1 N2 SI2 . . 138.00(10) ?
U1 N2 C9 . . 104.0(2) ?
SI2 N2 C9 . . 117.2(2) ?
FE1 C1 N1 . . 130.6(2) ?
FE1 C1 C2 . . 68.2(2) ?
FE1 C1 C5 . . 67.8(2) ?
N1 C1 C2 . . 127.2(3) ?
N1 C1 C5 . . 126.6(3) ?
C2 C1 C5 . . 106.2(3) ?
FE1 C2 C1 . . 71.5(2) ?
FE1 C2 C3 . . 68.7(2) ?
C1 C2 C3 . . 108.5(3) ?
FE1 C3 C2 . . 71.0(2) ?
FE1 C3 C4 . . 69.6(2) ?
C2 C3 C4 . . 108.4(3) ?
FE1 C4 C3 . . 69.7(2) ?
FE1 C4 C5 . . 70.6(2) ?
C3 C4 C5 . . 108.2(3) ?
FE1 C5 C1 . . 71.8(2) ?
FE1 C5 C4 . . 69.0(2) ?
C1 C5 C4 . . 108.6(3) ?
FE1 C9 N2 . . 128.7(2) ?
FE1 C9 C10 . . 68.6(2) ?
FE1 C9 C13 . . 67.5(2) ?
N2 C9 C10 . . 126.5(3) ?
N2 C9 C13 . . 127.1(3) ?
C10 C9 C13 . . 106.4(3) ?
FE1 C10 C9 . . 71.4(2) ?
FE1 C10 C11 . . 69.0(2) ?
C9 C10 C11 . . 108.9(3) ?
FE1 C11 C10 . . 71.0(2) ?
FE1 C11 C12 . . 69.4(2) ?
C10 C11 C12 . . 108.3(3) ?
FE1 C12 C11 . . 70.2(2) ?
FE1 C12 C13 . . 70.1(2) ?
C11 C12 C13 . . 108.2(3) ?
FE1 C13 C9 . . 72.2(2) ?
FE1 C13 C12 . . 69.2(2) ?
C9 C13 C12 . . 108.3(3) ?
FE1 C2 H1 . . 125.472 no
C1 C2 H1 . . 126.184 no
C3 C2 H1 . . 125.271 no
FE1 C3 H2 . . 126.061 no
C2 C3 H2 . . 125.765 no
C4 C3 H2 . . 125.849 no
FE1 C4 H3 . . 126.188 no
C3 C4 H3 . . 125.992 no
C5 C4 H3 . . 125.787 no
FE1 C5 H4 . . 125.715 no
C1 C5 H4 . . 125.690 no
C4 C5 H4 . . 125.680 no
SI1 C6 H9 . . 110.680 no
SI1 C6 H10 . . 110.623 no
SI1 C6 H11 . . 110.516 no
H9 C6 H10 . . 108.477 no
H9 C6 H11 . . 108.357 no
H10 C6 H11 . . 108.104 no
SI1 C7 H12 . . 109.327 no
SI1 C7 H13 . . 111.011 no
SI1 C7 H14 . . 110.520 no
H12 C7 H13 . . 108.319 no
H12 C7 H14 . . 107.558 no
H13 C7 H14 . . 110.012 no
SI1 C8 H15 . . 110.876 no
SI1 C8 H16 . . 109.595 no
SI1 C8 H17 . . 109.251 no
H15 C8 H16 . . 110.013 no
H15 C8 H17 . . 109.460 no
H16 C8 H17 . . 107.579 no
FE1 C10 H5 . . 125.491 no
C9 C10 H5 . . 125.710 no
C11 C10 H5 . . 125.424 no
FE1 C11 H6 . . 125.856 no
C10 C11 H6 . . 126.041 no
C12 C11 H6 . . 125.663 no
FE1 C12 H7 . . 126.291 no
C11 C12 H7 . . 126.155 no
C13 C12 H7 . . 125.666 no
FE1 C13 H8 . . 125.680 no
C9 C13 H8 . . 125.993 no
C12 C13 H8 . . 125.733 no
SI2 C14 H18 . . 110.365 no
SI2 C14 H19 . . 110.725 no
SI2 C14 H20 . . 111.247 no
H18 C14 H19 . . 107.404 no
H18 C14 H20 . . 108.228 no
H19 C14 H20 . . 108.752 no
SI2 C15 H21 . . 109.917 no
SI2 C15 H22 . . 110.375 no
SI2 C15 H23 . . 110.898 no
H21 C15 H22 . . 107.782 no
H21 C15 H23 . . 108.552 no
H22 C15 H23 . . 109.242 no
SI2 C16 H24 . . 111.742 no
SI2 C16 H25 . . 110.000 no
SI2 C16 H26 . . 109.926 no
H24 C16 H25 . . 109.229 no
H24 C16 H26 . . 109.172 no
H25 C16 H26 . . 106.634 no

loop_
_geom_bond_atom_site_label_1
_geom_bond_atom_site_label_2
_geom_bond_site_symmetry_2
_geom_bond_distance
_geom_bond_publ_flag
U1 N1 . 2.272(2) yes
U1 N1 2_555 2.272(2) yes
U1 N2 . 2.257(2) yes
U1 N2 2_555 2.257(2) yes
FE1 C1 . 2.112(3) n
FE1 C2 . 2.068(3) n
FE1 C3 . 2.037(3) n
FE1 C4 . 2.036(3) n
FE1 C5 . 2.057(3) n
FE1 C9 . 2.108(3) n
FE1 C10 . 2.072(3) n
FE1 C11 . 2.045(3) n
FE1 C12 . 2.034(3) n
FE1 C13 . 2.047(3) n
SI1 N1 . 1.725(2) n
SI1 C6 . 1.867(4) no
SI1 C7 . 1.865(4) no
SI1 C8 . 1.856(4) no
SI2 N2 . 1.731(3) n
SI2 C14 . 1.858(4) no
SI2 C15 . 1.858(4) no
SI2 C16 . 1.857(4) no
N1 C1 . 1.407(3) no
N2 C9 . 1.404(4) no
C1 C2 . 1.440(4) no
C1 C5 . 1.441(4) no
C2 C3 . 1.414(5) no
C3 C4 . 1.416(5) no
C4 C5 . 1.414(4) no
C9 C10 . 1.429(4) no
C9 C13 . 1.432(4) no
C10 C11 . 1.408(5) no
C11 C12 . 1.406(5) no
C12 C13 . 1.421(5) no
C2 H1 . 0.952 no
C3 H2 . 0.948 no
C4 H3 . 0.942 no
C5 H4 . 0.952 no
C6 H9 . 0.954 no
C6 H10 . 0.957 no
C6 H11 . 0.959 no
C7 H12 . 0.971 no
C7 H13 . 0.942 no
C7 H14 . 0.951 no
C8 H15 . 0.936 no
C8 H16 . 0.958 no
C8 H17 . 0.965 no
C10 H5 . 0.954 no
C11 H6 . 0.946 no
C12 H7 . 0.951 no
C13 H8 . 0.945 no
C14 H18 . 0.966 no
C14 H19 . 0.959 no
C14 H20 . 0.949 no
C15 H21 . 0.964 no
C15 H22 . 0.956 no
C15 H23 . 0.947 no
C16 H24 . 0.936 no
C16 H25 . 0.967 no
C16 H26 . 0.968 no

loop_
_geom_torsion_atom_site_label_1
_geom_torsion_atom_site_label_2
_geom_torsion_atom_site_label_3
_geom_torsion_atom_site_label_4
_geom_torsion_site_symmetry_1
_geom_torsion_site_symmetry_2
_geom_torsion_site_symmetry_3
_geom_torsion_site_symmetry_4
_geom_torsion
_geom_torsion_publ_flag
U1 N1 SI1 C6 1_555 1_555 1_555 1_555 140.3(2) no
U1 N1 SI1 C7 1_555 1_555 1_555 1_555 -99.2(2) no
U1 N1 SI1 C8 1_555 1_555 1_555 1_555 21.9(3) no
U1 N1 C1 FE1 1_555 1_555 1_555 1_555 -11.2(3) no
U1 N1 C1 C2 1_555 1_555 1_555 1_555 80.9(3) no
U1 N1 C1 C5 1_555 1_555 1_555 1_555 -102.1(3) no
U1 N1 SI1 C6 1_555 2_555 2_555 2_555 140.3(2) no
U1 N1 SI1 C7 1_555 2_555 2_555 2_555 -99.2(2) no
U1 N1 SI1 C8 1_555 2_555 2_555 2_555 21.9(3) no
U1 N1 C1 FE1 1_555 2_555 2_555 2_555 -11.2(3) no
U1 N1 C1 C2 1_555 2_555 2_555 2_555 80.9(3) no
U1 N1 C1 C5 1_555 2_555 2_555 2_555 -102.1(3) no
U1 N2 SI2 C14 1_555 1_555 1_555 1_555 148.1(2) no
U1 N2 SI2 C15 1_555 1_555 1_555 1_555 -92.7(2) no
U1 N2 SI2 C16 1_555 1_555 1_555 1_555 28.0(3) no
U1 N2 C9 FE1 1_555 1_555 1_555 1_555 -15.7(3) no
U1 N2 C9 C10 1_555 1_555 1_555 1_555 75.0(3) no
U1 N2 C9 C13 1_555 1_555 1_555 1_555 -105.2(3) no
U1 N2 SI2 C14 1_555 2_555 2_555 2_555 148.1(2) no
U1 N2 SI2 C15 1_555 2_555 2_555 2_555 -92.7(2) no
U1 N2 SI2 C16 1_555 2_555 2_555 2_555 28.0(3) no
U1 N2 C9 FE1 1_555 2_555 2_555 2_555 -15.7(3) no
U1 N2 C9 C10 1_555 2_555 2_555 2_555 75.0(3) no
U1 N2 C9 C13 1_555 2_555 2_555 2_555 -105.2(3) no
FE1 C1 N1 SI1 1_555 1_555 1_555 1_555 169.2(2) no
FE1 C1 C2 C3 1_555 1_555 1_555 1_555 -58.9(2) no
FE1 C1 C5 C4 1_555 1_555 1_555 1_555 59.4(2) no
FE1 C2 C1 N1 1_555 1_555 1_555 1_555 -125.2(3) no
FE1 C2 C1 C5 1_555 1_555 1_555 1_555 57.3(2) no
FE1 C2 C3 C4 1_555 1_555 1_555 1_555 -59.8(2) no
FE1 C3 C2 C1 1_555 1_555 1_555 1_555 60.6(2) no
FE1 C3 C4 C5 1_555 1_555 1_555 1_555 -60.4(2) no
FE1 C4 C3 C2 1_555 1_555 1_555 1_555 60.7(2) no
FE1 C4 C5 C1 1_555 1_555 1_555 1_555 -61.2(2) no
FE1 C5 C1 N1 1_555 1_555 1_555 1_555 124.9(3) no
FE1 C5 C1 C2 1_555 1_555 1_555 1_555 -57.6(2) no
FE1 C5 C4 C3 1_555 1_555 1_555 1_555 59.8(2) no
FE1 C9 N2 SI2 1_555 1_555 1_555 1_555 172.7(2) no
FE1 C9 C10 C11 1_555 1_555 1_555 1_555 -59.0(2) no
FE1 C9 C13 C12 1_555 1_555 1_555 1_555 60.0(2) no
FE1 C10 C9 N2 1_555 1_555 1_555 1_555 -123.0(3) no
FE1 C10 C9 C13 1_555 1_555 1_555 1_555 57.1(2) no
FE1 C10 C11 C12 1_555 1_555 1_555 1_555 -59.7(2) no
FE1 C11 C10 C9 1_555 1_555 1_555 1_555 60.5(2) no
FE1 C11 C12 C13 1_555 1_555 1_555 1_555 -60.1(2) no
FE1 C12 C11 C10 1_555 1_555 1_555 1_555 60.7(2) no
FE1 C12 C13 C9 1_555 1_555 1_555 1_555 -61.9(2) no
FE1 C13 C9 N2 1_555 1_555 1_555 1_555 122.4(3) no
FE1 C13 C9 C10 1_555 1_555 1_555 1_555 -57.8(2) no
FE1 C13 C12 C11 1_555 1_555 1_555 1_555 60.2(2) no
SI1 N1 U1 N1 1_555 1_555 1_555 2_555 -64.8(2) no
SI1 N1 U1 N2 1_555 1_555 1_555 1_555 179.0(2) no
SI1 N1 U1 N2 1_555 1_555 1_555 2_555 71.9(2) no
SI1 N1 C1 C2 1_555 1_555 1_555 1_555 -98.7(3) no
SI1 N1 C1 C5 1_555 1_555 1_555 1_555 78.3(3) no
SI2 N2 U1 N1 1_555 1_555 1_555 1_555 -176.5(2) no
SI2 N2 U1 N1 1_555 1_555 1_555 2_555 69.0(2) no
SI2 N2 U1 N2 1_555 1_555 1_555 2_555 -65.5(2) no
SI2 N2 C9 C10 1_555 1_555 1_555 1_555 -96.6(3) no
SI2 N2 C9 C13 1_555 1_555 1_555 1_555 83.1(3) no
N1 U1 N1 C1 1_555 1_555 2_555 2_555 115.7(2) no
N1 U1 N2 C9 1_555 1_555 1_555 1_555 14.7(2) no
N1 U1 N2 C9 1_555 1_555 2_555 2_555 -99.9(2) no
N1 C1 FE1 C2 1_555 1_555 1_555 1_555 120.9(3) no
N1 C1 FE1 C3 1_555 1_555 1_555 1_555 158.4(3) no
N1 C1 FE1 C4 1_555 1_555 1_555 1_555 -157.5(3) no
N1 C1 FE1 C5 1_555 1_555 1_555 1_555 -119.9(3) no
N1 C1 FE1 C9 1_555 1_555 1_555 1_555 11.8(3) no
N1 C1 FE1 C10 1_555 1_555 1_555 1_555 -35.5(3) no
N1 C1 FE1 C11 1_555 1_555 1_555 1_555 -84.9(4) no
N1 C1 FE1 C12 1_555 1_555 1_555 1_555 131.0(5) no
N1 C1 FE1 C13 1_555 1_555 1_555 1_555 59.0(3) no
N1 C1 C2 C3 1_555 1_555 1_555 1_555 175.9(3) no
N1 C1 C5 C4 1_555 1_555 1_555 1_555 -175.7(3) no
N2 U1 N1 C1 1_555 1_555 1_555 1_555 -0.5(2) no
N2 U1 N1 C1 1_555 1_555 2_555 2_555 -107.6(2) no
N2 U1 N2 C9 1_555 1_555 2_555 2_555 125.7(2) no
N2 C9 FE1 C1 1_555 1_555 1_555 1_555 8.5(3) no
N2 C9 FE1 C2 1_555 1_555 1_555 1_555 -38.9(3) no
N2 C9 FE1 C3 1_555 1_555 1_555 1_555 -87.3(4) no
N2 C9 FE1 C4 1_555 1_555 1_555 1_555 133.6(5) no
N2 C9 FE1 C5 1_555 1_555 1_555 1_555 55.5(3) no
N2 C9 FE1 C10 1_555 1_555 1_555 1_555 120.3(3) no
N2 C9 FE1 C11 1_555 1_555 1_555 1_555 157.5(3) no
N2 C9 FE1 C12 1_555 1_555 1_555 1_555 -158.7(3) no
N2 C9 FE1 C13 1_555 1_555 1_555 1_555 -120.4(4) no
N2 C9 C10 C11 1_555 1_555 1_555 1_555 178.0(3) no
N2 C9 C13 C12 1_555 1_555 1_555 1_555 -177.6(3) no
C1 FE1 C2 C3 1_555 1_555 1_555 1_555 119.4(3) no
C1 FE1 C3 C2 1_555 1_555 1_555 1_555 -37.5(2) no
C1 FE1 C3 C4 1_555 1_555 1_555 1_555 81.5(2) no
C1 FE1 C4 C3 1_555 1_555 1_555 1_555 -81.2(2) no
C1 FE1 C4 C5 1_555 1_555 1_555 1_555 37.7(2) no
C1 FE1 C5 C4 1_555 1_555 1_555 1_555 -119.1(3) no
C1 FE1 C9 C10 1_555 1_555 1_555 1_555 -111.8(2) no
C1 FE1 C9 C13 1_555 1_555 1_555 1_555 128.9(2) no
C1 FE1 C10 C9 1_555 1_555 1_555 1_555 94.8(2) no
C1 FE1 C10 C11 1_555 1_555 1_555 1_555 -145.6(2) no
C1 FE1 C11 C10 1_555 1_555 1_555 1_555 73.4(3) no
C1 FE1 C11 C12 1_555 1_555 1_555 1_555 -167.7(2) no
C1 FE1 C12 C11 1_555 1_555 1_555 1_555 154.3(5) no
C1 FE1 C12 C13 1_555 1_555 1_555 1_555 -86.9(5) no
C1 FE1 C13 C9 1_555 1_555 1_555 1_555 -81.6(2) no
C1 FE1 C13 C12 1_555 1_555 1_555 1_555 160.0(2) no
C1 N1 SI1 C6 1_555 1_555 1_555 1_555 -40.3(3) no
C1 N1 SI1 C7 1_555 1_555 1_555 1_555 80.2(2) no
C1 N1 SI1 C8 1_555 1_555 1_555 1_555 -158.7(2) no
C1 C2 FE1 C3 1_555 1_555 1_555 1_555 -119.4(3) no
C1 C2 FE1 C4 1_555 1_555 1_555 1_555 -81.4(2) no
C1 C2 FE1 C5 1_555 1_555 1_555 1_555 -37.6(2) no
C1 C2 FE1 C9 1_555 1_555 1_555 1_555 96.9(2) no
C1 C2 FE1 C10 1_555 1_555 1_555 1_555 59.7(4) no
C1 C2 FE1 C11 1_555 1_555 1_555 1_555 -138.9(4) no
C1 C2 FE1 C12 1_555 1_555 1_555 1_555 -177.1(2) no
C1 C2 FE1 C13 1_555 1_555 1_555 1_555 139.9(2) no
C1 C2 C3 C4 1_555 1_555 1_555 1_555 0.8(4) no
C1 C5 FE1 C2 1_555 1_555 1_555 1_555 37.5(2) no
C1 C5 FE1 C3 1_555 1_555 1_555 1_555 81.2(2) no
C1 C5 FE1 C4 1_555 1_555 1_555 1_555 119.1(3) no
C1 C5 FE1 C9 1_555 1_555 1_555 1_555 -79.3(2) no
C1 C5 FE1 C10 1_555 1_555 1_555 1_555 -118.6(2) no
C1 C5 FE1 C11 1_555 1_555 1_555 1_555 -162.4(2) no
C1 C5 FE1 C12 1_555 1_555 1_555 1_555 158.8(2) no
C1 C5 FE1 C13 1_555 1_555 1_555 1_555 -14(2) no
C1 C5 C4 C3 1_555 1_555 1_555 1_555 -1.3(3) no
C2 FE1 C1 C5 1_555 1_555 1_555 1_555 -119.2(2) no
C2 FE1 C3 C4 1_555 1_555 1_555 1_555 118.9(3) no
C2 FE1 C4 C3 1_555 1_555 1_555 1_555 -37.6(2) no
C2 FE1 C4 C5 1_555 1_555 1_555 1_555 81.3(2) no
C2 FE1 C5 C4 1_555 1_555 1_555 1_555 -81.6(2) no
C2 FE1 C9 C10 1_555 1_555 1_555 1_555 -159.3(2) no
C2 FE1 C9 C13 1_555 1_555 1_555 1_555 81.4(2) no
C2 FE1 C10 C9 1_555 1_555 1_555 1_555 51.3(4) no
C2 FE1 C10 C11 1_555 1_555 1_555 1_555 171.0(3) no
C2 FE1 C11 C10 1_555 1_555 1_555 1_555 -169.3(3) no
C2 FE1 C11 C12 1_555 1_555 1_555 1_555 -50.4(5) no
C2 FE1 C12 C11 1_555 1_555 1_555 1_555 162.4(2) no
C2 FE1 C12 C13 1_555 1_555 1_555 1_555 -78.8(2) no
C2 FE1 C13 C9 1_555 1_555 1_555 1_555 -119.1(2) no
C2 FE1 C13 C12 1_555 1_555 1_555 1_555 122.6(2) no
C2 C1 FE1 C3 1_555 1_555 1_555 1_555 37.5(2) no
C2 C1 FE1 C4 1_555 1_555 1_555 1_555 81.5(2) no
C2 C1 FE1 C5 1_555 1_555 1_555 1_555 119.2(2) no
C2 C1 FE1 C9 1_555 1_555 1_555 1_555 -109.1(2) no
C2 C1 FE1 C10 1_555 1_555 1_555 1_555 -156.4(2) no
C2 C1 FE1 C11 1_555 1_555 1_555 1_555 154.2(3) no
C2 C1 FE1 C12 1_555 1_555 1_555 1_555 10.1(6) no
C2 C1 FE1 C13 1_555 1_555 1_555 1_555 -61.9(2) no
C2 C1 C5 C4 1_555 1_555 1_555 1_555 1.8(3) no
C2 C3 FE1 C4 1_555 1_555 1_555 1_555 -118.9(3) no
C2 C3 FE1 C5 1_555 1_555 1_555 1_555 -81.2(2) no
C2 C3 FE1 C9 1_555 1_555 1_555 1_555 73.2(3) no
C2 C3 FE1 C10 1_555 1_555 1_555 1_555 -178.9(4) no
C2 C3 FE1 C11 1_555 1_555 1_555 1_555 172.8(2) no
C2 C3 FE1 C12 1_555 1_555 1_555 1_555 136.3(2) no
C2 C3 FE1 C13 1_555 1_555 1_555 1_555 95.6(2) no
C2 C3 C4 C5 1_555 1_555 1_555 1_555 0.3(4) no
C3 FE1 C1 C5 1_555 1_555 1_555 1_555 -81.7(2) no
C3 FE1 C4 C5 1_555 1_555 1_555 1_555 118.9(3) no
C3 FE1 C5 C4 1_555 1_555 1_555 1_555 -38.0(2) no
C3 FE1 C9 C10 1_555 1_555 1_555 1_555 152.4(2) no
C3 FE1 C9 C13 1_555 1_555 1_555 1_555 33.1(3) no
C3 FE1 C10 C9 1_555 1_555 1_555 1_555 -130.6(4) no
C3 FE1 C10 C11 1_555 1_555 1_555 1_555 -11.0(5) no
C3 FE1 C11 C10 1_555 1_555 1_555 1_555 176.0(2) no
C3 FE1 C11 C12 1_555 1_555 1_555 1_555 -65.1(2) no
C3 FE1 C12 C11 1_555 1_555 1_555 1_555 128.6(2) no
C3 FE1 C12 C13 1_555 1_555 1_555 1_555 -112.5(2) no
C3 FE1 C13 C9 1_555 1_555 1_555 1_555 -162.4(2) no
C3 FE1 C13 C12 1_555 1_555 1_555 1_555 79.3(2) no
C3 C2 FE1 C4 1_555 1_555 1_555 1_555 38.0(2) no
C3 C2 FE1 C5 1_555 1_555 1_555 1_555 81.7(2) no
C3 C2 FE1 C9 1_555 1_555 1_555 1_555 -143.7(2) no
C3 C2 FE1 C10 1_555 1_555 1_555 1_555 179.1(3) no
C3 C2 FE1 C11 1_555 1_555 1_555 1_555 -19.5(5) no
C3 C2 FE1 C12 1_555 1_555 1_555 1_555 -57.7(2) no
C3 C2 FE1 C13 1_555 1_555 1_555 1_555 -100.7(2) no
C3 C2 C1 C5 1_555 1_555 1_555 1_555 -1.6(3) no
C3 C4 FE1 C5 1_555 1_555 1_555 1_555 -118.9(3) no
C3 C4 FE1 C9 1_555 1_555 1_555 1_555 149.1(6) no
C3 C4 FE1 C10 1_555 1_555 1_555 1_555 159.9(2) no
C3 C4 FE1 C11 1_555 1_555 1_555 1_555 126.6(2) no
C3 C4 FE1 C12 1_555 1_555 1_555 1_555 85.3(2) no
C3 C4 FE1 C13 1_555 1_555 1_555 1_555 57.7(3) no
C4 FE1 C1 C5 1_555 1_555 1_555 1_555 -37.7(2) no
C4 FE1 C9 C10 1_555 1_555 1_555 1_555 13.2(7) no
C4 FE1 C9 C13 1_555 1_555 1_555 1_555 -106.1(6) no
C4 FE1 C10 C9 1_555 1_555 1_555 1_555 -176.5(2) no
C4 FE1 C10 C11 1_555 1_555 1_555 1_555 -56.8(2) no
C4 FE1 C11 C10 1_555 1_555 1_555 1_555 137.8(2) no
C4 FE1 C11 C12 1_555 1_555 1_555 1_555 -103.3(2) no
C4 FE1 C12 C11 1_555 1_555 1_555 1_555 87.4(2) no
C4 FE1 C12 C13 1_555 1_555 1_555 1_555 -153.8(2) no
C4 FE1 C13 C9 1_555 1_555 1_555 1_555 161.1(2) no
C4 FE1 C13 C12 1_555 1_555 1_555 1_555 42.8(3) no
C4 C3 FE1 C5 1_555 1_555 1_555 1_555 37.7(2) no
C4 C3 FE1 C9 1_555 1_555 1_555 1_555 -167.9(2) no
C4 C3 FE1 C10 1_555 1_555 1_555 1_555 -59.9(5) no
C4 C3 FE1 C11 1_555 1_555 1_555 1_555 -68.2(2) no
C4 C3 FE1 C12 1_555 1_555 1_555 1_555 -104.8(2) no
C4 C3 FE1 C13 1_555 1_555 1_555 1_555 -145.4(2) no
C4 C5 FE1 C9 1_555 1_555 1_555 1_555 161.6(2) no
C4 C5 FE1 C10 1_555 1_555 1_555 1_555 122.3(2) no
C4 C5 FE1 C11 1_555 1_555 1_555 1_555 78.4(2) no
C4 C5 FE1 C12 1_555 1_555 1_555 1_555 39.7(3) no
C4 C5 FE1 C13 1_555 1_555 1_555 1_555 -133(2) no
C5 FE1 C9 C10 1_555 1_555 1_555 1_555 -64.8(2) no
C5 FE1 C9 C13 1_555 1_555 1_555 1_555 175.9(2) no
C5 FE1 C10 C9 1_555 1_555 1_555 1_555 139.3(2) no
C5 FE1 C10 C11 1_555 1_555 1_555 1_555 -101.0(2) no
C5 FE1 C11 C10 1_555 1_555 1_555 1_555 97.5(2) no
C5 FE1 C11 C12 1_555 1_555 1_555 1_555 -143.6(2) no
C5 FE1 C12 C11 1_555 1_555 1_555 1_555 61.7(3) no
C5 FE1 C12 C13 1_555 1_555 1_555 1_555 -179.5(2) no
C5 FE1 C13 C9 1_555 1_555 1_555 1_555 -67(2) no
C5 FE1 C13 C12 1_555 1_555 1_555 1_555 174(2) no
C5 C1 FE1 C9 1_555 1_555 1_555 1_555 131.7(2) no
C5 C1 FE1 C10 1_555 1_555 1_555 1_555 84.3(2) no
C5 C1 FE1 C11 1_555 1_555 1_555 1_555 35.0(3) no
C5 C1 FE1 C12 1_555 1_555 1_555 1_555 -109.1(5) no
C5 C1 FE1 C13 1_555 1_555 1_555 1_555 178.9(2) no
C5 C4 FE1 C9 1_555 1_555 1_555 1_555 -92.0(6) no
C5 C4 FE1 C10 1_555 1_555 1_555 1_555 -81.3(2) no
C5 C4 FE1 C11 1_555 1_555 1_555 1_555 -114.5(2) no
C5 C4 FE1 C12 1_555 1_555 1_555 1_555 -155.8(2) no
C5 C4 FE1 C13 1_555 1_555 1_555 1_555 176.6(2) no
C9 FE1 C10 C11 1_555 1_555 1_555 1_555 119.7(3) no
C9 FE1 C11 C10 1_555 1_555 1_555 1_555 -37.2(2) no
C9 FE1 C11 C12 1_555 1_555 1_555 1_555 81.7(2) no
C9 FE1 C12 C11 1_555 1_555 1_555 1_555 -80.9(2) no
C9 FE1 C12 C13 1_555 1_555 1_555 1_555 37.9(2) no
C9 FE1 C13 C12 1_555 1_555 1_555 1_555 -118.3(3) no
C9 N2 SI2 C14 1_555 1_555 1_555 1_555 -44.1(3) no
C9 N2 SI2 C15 1_555 1_555 1_555 1_555 75.2(3) no
C9 N2 SI2 C16 1_555 1_555 1_555 1_555 -164.2(2) no
C9 C10 FE1 C11 1_555 1_555 1_555 1_555 -119.7(3) no
C9 C10 FE1 C12 1_555 1_555 1_555 1_555 -81.9(2) no
C9 C10 FE1 C13 1_555 1_555 1_555 1_555 -37.6(2) no
C9 C10 C11 C12 1_555 1_555 1_555 1_555 0.8(4) no
C9 C13 FE1 C10 1_555 1_555 1_555 1_555 37.3(2) no
C9 C13 FE1 C11 1_555 1_555 1_555 1_555 80.7(2) no
C9 C13 FE1 C12 1_555 1_555 1_555 1_555 118.3(3) no
C9 C13 C12 C11 1_555 1_555 1_555 1_555 -1.7(4) no
C10 FE1 C9 C13 1_555 1_555 1_555 1_555 -119.3(3) no
C10 FE1 C11 C12 1_555 1_555 1_555 1_555 118.9(3) no
C10 FE1 C12 C11 1_555 1_555 1_555 1_555 -37.5(2) no
C10 FE1 C12 C13 1_555 1_555 1_555 1_555 81.3(2) no
C10 FE1 C13 C12 1_555 1_555 1_555 1_555 -81.0(2) no
C10 C9 FE1 C11 1_555 1_555 1_555 1_555 37.2(2) no
C10 C9 FE1 C12 1_555 1_555 1_555 1_555 80.9(2) no
C10 C9 FE1 C13 1_555 1_555 1_555 1_555 119.3(3) no
C10 C9 C13 C12 1_555 1_555 1_555 1_555 2.2(3) no
C10 C11 FE1 C12 1_555 1_555 1_555 1_555 -118.9(3) no
C10 C11 FE1 C13 1_555 1_555 1_555 1_555 -80.8(2) no
C10 C11 C12 C13 1_555 1_555 1_555 1_555 0.6(4) no
C11 FE1 C9 C13 1_555 1_555 1_555 1_555 -82.1(2) no
C11 FE1 C12 C13 1_555 1_555 1_555 1_555 118.8(3) no
C11 FE1 C13 C12 1_555 1_555 1_555 1_555 -37.7(2) no
C11 C10 FE1 C12 1_555 1_555 1_555 1_555 37.8(2) no
C11 C10 FE1 C13 1_555 1_555 1_555 1_555 82.1(2) no
C11 C10 C9 C13 1_555 1_555 1_555 1_555 -1.8(3) no
C11 C12 FE1 C13 1_555 1_555 1_555 1_555 -118.8(3) no
C12 FE1 C9 C13 1_555 1_555 1_555 1_555 -38.4(2) no
C12 C11 FE1 C13 1_555 1_555 1_555 1_555 38.1(2) no
